data_4130893
loop_
_publ_author_name
'Nieder, David'
'Huch, Volker'
'Yildiz, Cem B.'
'Scheschkewitz, David'

_publ_section_title
;
 Regiodiscriminating Reactivity of Isolable NHC-Coordinated Disilenyl
 Germylene and Its Cyclic Isomer.
;
_journal_issue 42
_journal_name_full 'Journal of the American Chemical Society'
_journal_page_first 13996
_journal_page_last 14005
_journal_paper_doi 10.1021/jacs.6b07815
_journal_volume 138
_journal_year 2016
_chemical_formula_moiety 'C77 H108 Ge N2 Si2'
_chemical_formula_sum 'C77 H108 Ge N2 Si2'
_chemical_formula_weight 1190.42
_space_group_crystal_system triclinic
_space_group_IT_number 2
_space_group_name_Hall '-P 1'
_space_group_name_H-M_alt 'P -1'
_atom_sites_solution_hydrogens mixed
_audit_creation_method SHELXL-2014/6
_cell_angle_alpha 100.5120(10)
_cell_angle_beta 92.0450(10)
_cell_angle_gamma 95.2650(10)
_cell_formula_units_Z 2
_cell_length_a 11.4319(5)
_cell_length_b 14.6466(5)
_cell_length_c 21.5014(9)
_cell_measurement_reflns_used 4941
_cell_measurement_temperature 163(2)
_cell_measurement_theta_max 28.27
_cell_measurement_theta_min 2.70
_cell_volume 3519.7(2)
_computing_cell_refinement 'Bruker SAINT'
_computing_data_collection 'Bruker APEX2'
_computing_data_reduction 'Bruker SAINT'
_computing_molecular_graphics 'Bruker SHELXTL'
_computing_publication_material 'Bruker SHELXTL'
_computing_structure_refinement 'SHELXL-2014/6 (Sheldrick, 2014)'
_computing_structure_solution 'SHELXS-97 (Sheldrick 2008)'
_diffrn_ambient_temperature 163(2)
_diffrn_measured_fraction_theta_full 0.996
_diffrn_measured_fraction_theta_max 0.987
_diffrn_measurement_device_type 'Bruker APEX-II CCD'
_diffrn_measurement_method '\f and \w scans'
_diffrn_radiation_type MoK\a
_diffrn_radiation_wavelength 0.71073
_diffrn_reflns_av_R_equivalents 0.0294
_diffrn_reflns_av_unetI/netI 0.0346
_diffrn_reflns_Laue_measured_fraction_full 0.996
_diffrn_reflns_Laue_measured_fraction_max 0.987
_diffrn_reflns_limit_h_max 15
_diffrn_reflns_limit_h_min -15
_diffrn_reflns_limit_k_max 17
_diffrn_reflns_limit_k_min -19
_diffrn_reflns_limit_l_max 29
_diffrn_reflns_limit_l_min -29
_diffrn_reflns_number 64193
_diffrn_reflns_point_group_measured_fraction_full 0.996
_diffrn_reflns_point_group_measured_fraction_max 0.987
_diffrn_reflns_theta_full 25.242
_diffrn_reflns_theta_max 28.892
_diffrn_reflns_theta_min 1.421
_exptl_absorpt_coefficient_mu 0.511
_exptl_absorpt_correction_T_max 0.7458
_exptl_absorpt_correction_T_min 0.7090
_exptl_absorpt_correction_type multi-scan
_exptl_absorpt_process_details 'SADABS, BrukerAXS 2014'
_exptl_crystal_colour yellow
_exptl_crystal_density_diffrn 1.123
_exptl_crystal_description block
_exptl_crystal_F_000 1288
_exptl_crystal_size_max 0.557
_exptl_crystal_size_mid 0.372
_exptl_crystal_size_min 0.307
_refine_diff_density_max 0.606
_refine_diff_density_min -0.446
_refine_diff_density_rms 0.053
_refine_ls_extinction_method none
_refine_ls_goodness_of_fit_ref 1.028
_refine_ls_hydrogen_treatment mixed
_refine_ls_matrix_type full
_refine_ls_number_parameters 1143
_refine_ls_number_reflns 18283
_refine_ls_number_restraints 244
_refine_ls_restrained_S_all 1.065
_refine_ls_R_factor_all 0.0533
_refine_ls_R_factor_gt 0.0385
_refine_ls_shift/su_max 0.002
_refine_ls_shift/su_mean 0.000
_refine_ls_structure_factor_coef Fsqd
_refine_ls_weighting_details 'w=1/[\s^2^(Fo^2^)+(0.0498P)^2^+1.3687P] where P=(Fo^2^+2Fc^2^)/3'
_refine_ls_weighting_scheme calc
_refine_ls_wR_factor_gt 0.0941
_refine_ls_wR_factor_ref 0.1015
_reflns_Friedel_coverage 0.000
_reflns_number_gt 14834
_reflns_number_total 18283
_reflns_threshold_expression 'I > 2\s(I)'
_cod_data_source_file ja6b07815_si_001.cif
_cod_data_source_block sh3548
_cod_database_code 4130893
_shelx_space_group_comment
; 
The symmetry employed for this shelxl refinement is uniquely defined 
by the following loop, which should always be used as a source of 
symmetry information in preference to the above space-group names. 
They are only intended as comments. 
;
_shelx_estimated_absorpt_t_min 0.764
_shelx_estimated_absorpt_t_max 0.859
_shelxl_version_number 2014/6

loop_
_space_group_symop_operation_xyz
'x, y, z'
'-x, -y, -z'

loop_
_atom_site_label
_atom_site_type_symbol
_atom_site_fract_x
_atom_site_fract_y
_atom_site_fract_z
_atom_site_U_iso_or_equiv
_atom_site_adp_type
_atom_site_occupancy
_atom_site_site_symmetry_order
_atom_site_calc_flag
_atom_site_refinement_flags_posn
_atom_site_refinement_flags_adp
_atom_site_refinement_flags_occupancy
_atom_site_disorder_assembly
_atom_site_disorder_group
Ge Ge 0.73950(2) 0.63618(2) 0.20722(2) 0.01827(5) Uani 1 1 d . . . . .
Si2 Si 0.66037(3) 0.68160(3) 0.30989(2) 0.01646(8) Uani 1 1 d . . . . .
Si1 Si 0.66376(4) 0.47433(3) 0.20010(2) 0.01812(9) Uani 1 1 d . . . . .
N1 N 1.00843(12) 0.63275(10) 0.24731(7) 0.0268(3) Uani 1 1 d . . . . .
N2 N 0.97368(12) 0.70730(10) 0.17162(7) 0.0271(3) Uani 1 1 d . . . . .
C1 C 0.55317(13) 0.57371(10) 0.30454(7) 0.0188(3) Uani 1 1 d . . . . .
H1 H 0.4873(17) 0.5813(12) 0.3298(9) 0.024(5) Uiso 1 1 d . . . . .
C2 C 0.54821(13) 0.49130(10) 0.26349(7) 0.0187(3) Uani 1 1 d . . . . .
C3 C 0.44075(14) 0.42519(10) 0.26720(8) 0.0227(3) Uani 1 1 d . . . . .
C4 C 0.35879(15) 0.39297(12) 0.21647(9) 0.0288(4) Uani 1 1 d . . . . .
C5 C 0.25748(17) 0.33636(14) 0.22359(10) 0.0377(4) Uani 1 1 d . . . . .
C6 C 0.23652(19) 0.30928(14) 0.28075(11) 0.0437(5) Uani 1 1 d . . . . .
C7 C 0.3165(2) 0.34022(14) 0.33144(10) 0.0415(5) Uani 1 1 d . . . . .
C8 C 0.41694(17) 0.39792(12) 0.32492(9) 0.0319(4) Uani 1 1 d . . . . .
C9 C 0.91944(14) 0.65948(11) 0.21326(8) 0.0230(3) Uani 1 1 d . . . . .
C10 C 1.11698(15) 0.66235(13) 0.22637(9) 0.0339(4) Uani 1 1 d . . . . .
C11 C 1.09521(15) 0.70863(13) 0.17939(9) 0.0335(4) Uani 1 1 d . . . . .
C12 C 0.98902(16) 0.58326(13) 0.30085(9) 0.0315(4) Uani 1 1 d . . . . .
C13 C 1.0236(2) 0.48403(16) 0.28620(12) 0.0438(5) Uani 1 1 d . . . . .
C14 C 1.04906(19) 0.63991(19) 0.36174(10) 0.0435(5) Uani 1 1 d . . . . .
C15 C 1.23549(19) 0.6424(2) 0.25043(14) 0.0523(6) Uani 1 1 d . . . . .
C16 C 1.1836(2) 0.7507(2) 0.14010(14) 0.0517(6) Uani 1 1 d . . . . .
C17 C 0.90903(17) 0.75328(13) 0.12683(9) 0.0328(4) Uani 1 1 d . . . . .
C18 C 0.9437(3) 0.85732(16) 0.13803(15) 0.0602(7) Uani 1 1 d . . . . .
C19 C 0.9168(3) 0.7070(2) 0.05858(12) 0.0508(6) Uani 1 1 d . . . . .
C20 C 0.75736(15) 0.36991(11) 0.18816(8) 0.0242(3) Uani 1 1 d . . . . .
C21 C 0.84172(16) 0.36696(12) 0.14106(8) 0.0285(4) Uani 1 1 d . . . . .
C22 C 0.9057(2) 0.28983(15) 0.12659(10) 0.0436(5) Uani 1 1 d . . . . .
C23 C 0.8922(3) 0.21478(17) 0.15687(11) 0.0645(8) Uani 1 1 d D . . . .
C24 C 0.8113(3) 0.21796(15) 0.20293(10) 0.0549(7) Uani 1 1 d . . . . .
C25 C 0.74322(18) 0.29209(12) 0.21902(8) 0.0317(4) Uani 1 1 d . . . . .
C26 C 0.86766(17) 0.44296(12) 0.10196(9) 0.0323(4) Uani 1 1 d . . . . .
C27 C 0.9993(2) 0.47453(17) 0.10347(12) 0.0442(5) Uani 1 1 d . . . . .
C28 C 0.8214(2) 0.41116(17) 0.03329(10) 0.0396(5) Uani 1 1 d . . . . .
C29A C 0.9987(4) 0.1518(3) 0.14362(17) 0.0323(11) Uani 0.456(6) 1 d D U P A 1
H29A H 1.0707 0.1962 0.1438 0.039 Uiso 0.456(6) 1 calc R U P A 1
C29B C 0.9338(3) 0.1156(2) 0.13616(15) 0.0299(9) Uani 0.544(6) 1 d D U P A 2
H29B H 0.8633 0.0698 0.1359 0.036 Uiso 0.544(6) 1 calc R U P A 2
C30 C 1.0197(2) 0.10227(16) 0.19031(12) 0.0597(7) Uani 1 1 d D . . . .
H30A H 1.0322 0.1451 0.2312 0.090 Uiso 0.456(6) 1 calc R U P A 1
H30B H 0.9519 0.0567 0.1918 0.090 Uiso 0.456(6) 1 calc R U P A 1
H30C H 1.0899 0.0695 0.1814 0.090 Uiso 0.456(6) 1 calc R U P A 1
H30D H 0.9822 0.1157 0.2308 0.090 Uiso 0.544(6) 1 calc R U P A 2
H30E H 1.0399 0.0377 0.1828 0.090 Uiso 0.544(6) 1 calc R U P A 2
H30F H 1.0913 0.1449 0.1916 0.090 Uiso 0.544(6) 1 calc R U P A 2
C31 C 0.9762(2) 0.09852(16) 0.07438(12) 0.0578(7) Uani 1 1 d D . . . .
H31A H 0.9627 0.1429 0.0465 0.087 Uiso 0.456(6) 1 calc R U P A 1
H31B H 1.0449 0.0659 0.0612 0.087 Uiso 0.456(6) 1 calc R U P A 1
H31C H 0.9069 0.0531 0.0717 0.087 Uiso 0.456(6) 1 calc R U P A 1
H31D H 0.9156 0.1089 0.0438 0.087 Uiso 0.544(6) 1 calc R U P A 2
H31E H 1.0469 0.1410 0.0727 0.087 Uiso 0.544(6) 1 calc R U P A 2
H31F H 0.9955 0.0338 0.0640 0.087 Uiso 0.544(6) 1 calc R U P A 2
C32 C 0.64988(18) 0.28162(12) 0.26585(9) 0.0333(4) Uani 1 1 d . . . . .
C33 C 0.6931(2) 0.24444(16) 0.32402(11) 0.0454(5) Uani 1 1 d . . . . .
C34 C 0.5431(2) 0.21878(15) 0.23228(13) 0.0498(6) Uani 1 1 d . . . . .
C35 C 0.56234(15) 0.44951(11) 0.12561(8) 0.0251(3) Uani 1 1 d . . . . .
C36 C 0.54270(19) 0.36289(14) 0.08556(9) 0.0365(4) Uani 1 1 d . . . . .
C37 C 0.4570(2) 0.3475(2) 0.03585(11) 0.0562(7) Uani 1 1 d . . . . .
C38 C 0.3885(2) 0.4163(2) 0.02607(12) 0.0662(8) Uani 1 1 d . . . . .
C39 C 0.4055(2) 0.5017(2) 0.06523(13) 0.0589(7) Uani 1 1 d . . . . .
C40 C 0.49205(18) 0.51867(15) 0.11377(10) 0.0395(5) Uani 1 1 d . . . . .
C41 C 0.76232(13) 0.71576(10) 0.38562(7) 0.0197(3) Uani 1 1 d . . . . .
C42 C 0.77905(14) 0.66015(11) 0.43205(8) 0.0235(3) Uani 1 1 d . . . . .
C43 C 0.85572(15) 0.69359(12) 0.48502(8) 0.0263(3) Uani 1 1 d . . . . .
C44 C 0.91770(14) 0.78154(12) 0.49506(8) 0.0260(3) Uani 1 1 d . . . . .
C45 C 0.89983(15) 0.83638(12) 0.45042(8) 0.0274(3) Uani 1 1 d . . . . .
C46 C 0.82552(14) 0.80604(11) 0.39639(8) 0.0236(3) Uani 1 1 d . . . . .
C47 C 0.71415(18) 0.56340(12) 0.42844(9) 0.0333(4) Uani 1 1 d . . . . .
C48 C 0.7924(3) 0.48603(17) 0.41203(18) 0.0656(8) Uani 1 1 d . . . . .
C49 C 0.6533(2) 0.55330(18) 0.48908(13) 0.0484(5) Uani 1 1 d . . . . .
C50 C 1.00763(15) 0.81656(13) 0.55008(8) 0.0313(4) Uani 1 1 d . . . . .
C51 C 1.12877(17) 0.79068(17) 0.53020(10) 0.0388(4) Uani 1 1 d . . . . .
C52 C 0.9764(2) 0.7842(2) 0.61085(10) 0.0484(6) Uani 1 1 d . . . . .
C53 C 0.81553(16) 0.87519(12) 0.35180(9) 0.0293(4) Uani 1 1 d . . . . .
C54 C 0.93477(19) 0.90504(16) 0.32797(11) 0.0412(5) Uani 1 1 d . . . . .
C55 C 0.7569(2) 0.96034(13) 0.38365(12) 0.0418(5) Uani 1 1 d . . . . .
C56 C 0.54953(13) 0.77585(10) 0.31687(7) 0.0194(3) Uani 1 1 d . . . . .
C57 C 0.47752(14) 0.78490(11) 0.36982(8) 0.0232(3) Uani 1 1 d . . . . .
C58 C 0.39093(16) 0.84685(13) 0.37579(9) 0.0328(4) Uani 1 1 d . . . . .
C59 C 0.37046(17) 0.90201(13) 0.33142(9) 0.0358(4) Uani 1 1 d . . . . .
C60 C 0.44135(16) 0.89511(12) 0.28062(9) 0.0313(4) Uani 1 1 d . . . . .
C61 C 0.53064(14) 0.83515(11) 0.27260(8) 0.0228(3) Uani 1 1 d . . . . .
C62 C 0.49151(14) 0.73320(12) 0.42488(8) 0.0256(3) Uani 1 1 d . . . . .
C63 C 0.5399(2) 0.80105(15) 0.48506(9) 0.0385(4) Uani 1 1 d . . . . .
C64 C 0.37673(17) 0.67786(16) 0.43735(11) 0.0376(4) Uani 1 1 d . . . . .
C65 C 0.2775(2) 0.97060(18) 0.34144(11) 0.0566(7) Uani 1 1 d D . . . .
H65A H 0.2130 0.9245 0.3502 0.068 Uiso 0.497(11) 1 calc R U P B 1
H65B H 0.2186 0.9535 0.3717 0.068 Uiso 0.503(11) 1 calc R U P B 2
C66A C 0.2836(11) 1.0283(8) 0.4028(4) 0.118(4) Uani 0.497(11) 1 d D U P B 1
H66A H 0.3270 0.9992 0.4328 0.177 Uiso 0.497(11) 1 calc R U P B 1
H66B H 0.3241 1.0896 0.4010 0.177 Uiso 0.497(11) 1 calc R U P B 1
H66C H 0.2038 1.0358 0.4168 0.177 Uiso 0.497(11) 1 calc R U P B 1
C66B C 0.3451(8) 1.0689(6) 0.3664(7) 0.126(4) Uani 0.503(11) 1 d D U P B 2
H66D H 0.3891 1.0682 0.4062 0.189 Uiso 0.503(11) 1 calc R U P B 2
H66E H 0.3999 1.0843 0.3349 0.189 Uiso 0.503(11) 1 calc R U P B 2
H66F H 0.2888 1.1158 0.3736 0.189 Uiso 0.503(11) 1 calc R U P B 2
C67 C 0.2204(2) 0.9888(2) 0.28340(13) 0.0711(8) Uani 1 1 d D . . . .
H67A H 0.2298 0.9375 0.2482 0.107 Uiso 1 1 calc R U . . .
H67B H 0.1365 0.9935 0.2895 0.107 Uiso 1 1 calc R U . . .
H67C H 0.2568 1.0474 0.2737 0.107 Uiso 1 1 calc R U . . .
C68 C 0.60253(15) 0.83966(11) 0.21488(8) 0.0256(3) Uani 1 1 d . . . . .
C69 C 0.53187(19) 0.79593(15) 0.15379(10) 0.0368(4) Uani 1 1 d . . . . .
C70 C 0.6528(2) 0.93919(15) 0.21115(13) 0.0446(5) Uani 1 1 d . . . . .
H2 H 0.3735(18) 0.4102(14) 0.1785(10) 0.037(6) Uiso 1 1 d . . . . .
H3 H 0.201(2) 0.3208(16) 0.1887(12) 0.051(7) Uiso 1 1 d . . . . .
H4 H 0.168(2) 0.2716(16) 0.2843(11) 0.051(7) Uiso 1 1 d . . . . .
H5 H 0.303(2) 0.3214(17) 0.3711(12) 0.058(7) Uiso 1 1 d . . . . .
H6 H 0.4688(18) 0.4168(14) 0.3585(10) 0.032(5) Uiso 1 1 d . . . . .
H7 H 0.9059(19) 0.5797(14) 0.3049(9) 0.033(5) Uiso 1 1 d . . . . .
H8 H 1.004(2) 0.4541(18) 0.3214(13) 0.059(7) Uiso 1 1 d . . . . .
H9 H 1.106(3) 0.4828(18) 0.2812(13) 0.065(8) Uiso 1 1 d . . . . .
H10 H 0.980(2) 0.4463(17) 0.2474(13) 0.055(7) Uiso 1 1 d . . . . .
H11 H 1.024(2) 0.6145(17) 0.3961(13) 0.057(7) Uiso 1 1 d . . . . .
H12 H 1.028(2) 0.7025(19) 0.3695(12) 0.058(7) Uiso 1 1 d . . . . .
H13 H 1.132(3) 0.6391(18) 0.3606(13) 0.068(8) Uiso 1 1 d . . . . .
H14 H 1.234(3) 0.582(3) 0.2629(16) 0.097(12) Uiso 1 1 d . . . . .
H15 H 1.265(3) 0.681(2) 0.2892(16) 0.083(10) Uiso 1 1 d . . . . .
H16 H 1.287(3) 0.658(2) 0.2282(17) 0.097(12) Uiso 1 1 d . . . . .
H17 H 1.257(4) 0.750(3) 0.1541(19) 0.122(14) Uiso 1 1 d . . . . .
H18 H 1.191(3) 0.814(3) 0.1508(17) 0.106(13) Uiso 1 1 d . . . . .
H19 H 1.164(3) 0.736(3) 0.0979(19) 0.113(13) Uiso 1 1 d . . . . .
H20 H 0.8298(19) 0.7446(14) 0.1373(10) 0.034(5) Uiso 1 1 d . . . . .
H21 H 0.889(2) 0.8834(19) 0.1135(13) 0.065(8) Uiso 1 1 d . . . . .
H22 H 1.021(3) 0.874(2) 0.1234(17) 0.104(12) Uiso 1 1 d . . . . .
H23 H 0.945(3) 0.886(2) 0.1813(17) 0.096(11) Uiso 1 1 d . . . . .
H24 H 0.867(3) 0.7336(19) 0.0313(14) 0.071(8) Uiso 1 1 d . . . . .
H25 H 0.893(3) 0.644(2) 0.0530(14) 0.074(9) Uiso 1 1 d . . . . .
H26 H 0.992(3) 0.7145(19) 0.0448(13) 0.070(9) Uiso 1 1 d . . . . .
H27 H 0.5863(17) 0.3159(13) 0.0926(9) 0.025(5) Uiso 1 1 d . . . . .
H28 H 0.455(2) 0.2946(19) 0.0152(13) 0.064(8) Uiso 1 1 d . . . . .
H29 H 0.329(3) 0.408(2) -0.0072(15) 0.088(10) Uiso 1 1 d . . . . .
H30 H 0.356(3) 0.555(2) 0.0583(14) 0.082(9) Uiso 1 1 d . . . . .
H31 H 0.504(2) 0.5823(16) 0.1412(11) 0.044(6) Uiso 1 1 d . . . . .
H32 H 0.9578(19) 0.2911(14) 0.0969(10) 0.036(6) Uiso 1 1 d . . . . .
H33 H 0.796(2) 0.1685(18) 0.2230(12) 0.058(7) Uiso 1 1 d . . . . .
H34 H 0.8281(17) 0.4960(14) 0.1199(9) 0.031(5) Uiso 1 1 d . . . . .
H35 H 1.033(2) 0.4922(17) 0.1453(12) 0.052(7) Uiso 1 1 d . . . . .
H36 H 1.042(2) 0.4256(16) 0.0815(11) 0.043(6) Uiso 1 1 d . . . . .
H37 H 1.015(2) 0.5307(19) 0.0839(12) 0.062(8) Uiso 1 1 d . . . . .
H38 H 0.856(2) 0.3559(17) 0.0147(11) 0.050(7) Uiso 1 1 d . . . . .
H39 H 0.737(2) 0.3977(17) 0.0295(11) 0.055(7) Uiso 1 1 d . . . . .
H40 H 0.843(2) 0.4608(16) 0.0089(11) 0.051(7) Uiso 1 1 d . . . . .
H41 H 0.6259(17) 0.3405(14) 0.2815(9) 0.029(5) Uiso 1 1 d . . . . .
H42 H 0.771(2) 0.2780(18) 0.3427(12) 0.059(8) Uiso 1 1 d . . . . .
H43 H 0.633(2) 0.2515(16) 0.3563(12) 0.050(7) Uiso 1 1 d . . . . .
H44 H 0.707(2) 0.1789(18) 0.3121(11) 0.054(7) Uiso 1 1 d . . . . .
H45 H 0.481(2) 0.2133(18) 0.2634(13) 0.065(8) Uiso 1 1 d . . . . .
H46 H 0.569(2) 0.1553(19) 0.2174(13) 0.067(8) Uiso 1 1 d . . . . .
H47 H 0.515(2) 0.2425(17) 0.1949(12) 0.055(7) Uiso 1 1 d . . . . .
H48 H 0.8672(17) 0.6530(13) 0.5137(9) 0.029(5) Uiso 1 1 d . . . . .
H49 H 0.9401(19) 0.8971(15) 0.4565(10) 0.037(5) Uiso 1 1 d . . . . .
H50 H 0.652(2) 0.5536(16) 0.3960(11) 0.051(7) Uiso 1 1 d . . . . .
H51 H 0.860(2) 0.4937(16) 0.4394(12) 0.043(7) Uiso 1 1 d . . . . .
H52 H 0.747(2) 0.4258(19) 0.4135(12) 0.061(7) Uiso 1 1 d . . . . .
H53 H 0.828(3) 0.486(2) 0.3734(17) 0.097(11) Uiso 1 1 d . . . . .
H54 H 0.605(2) 0.4956(17) 0.4796(11) 0.050(6) Uiso 1 1 d . . . . .
H55 H 0.714(2) 0.5424(18) 0.5215(13) 0.066(8) Uiso 1 1 d . . . . .
H56 H 0.607(3) 0.608(2) 0.5051(14) 0.083(9) Uiso 1 1 d . . . . .
H57 H 1.0118(18) 0.8878(15) 0.5612(10) 0.038(6) Uiso 1 1 d . . . . .
H58 H 1.192(2) 0.8170(16) 0.5640(11) 0.049(6) Uiso 1 1 d . . . . .
H59 H 1.149(2) 0.8147(16) 0.4905(12) 0.052(7) Uiso 1 1 d . . . . .
H60 H 1.127(2) 0.7237(17) 0.5226(11) 0.044(6) Uiso 1 1 d . . . . .
H61 H 1.037(2) 0.8148(17) 0.6457(12) 0.058(7) Uiso 1 1 d . . . . .
H62 H 0.897(3) 0.8019(19) 0.6232(13) 0.072(8) Uiso 1 1 d . . . . .
H63 H 0.984(2) 0.7129(18) 0.6048(12) 0.055(7) Uiso 1 1 d . . . . .
H64 H 0.7639(17) 0.8447(13) 0.3160(9) 0.027(5) Uiso 1 1 d . . . . .
H65 H 0.9721(19) 0.8529(16) 0.3092(10) 0.038(6) Uiso 1 1 d . . . . .
H66 H 0.989(2) 0.9373(16) 0.3631(12) 0.050(7) Uiso 1 1 d . . . . .
H67 H 0.927(2) 0.9455(17) 0.2971(12) 0.054(7) Uiso 1 1 d . . . . .
H68 H 0.752(2) 1.0064(18) 0.3542(12) 0.061(7) Uiso 1 1 d . . . . .
H69 H 0.801(2) 0.9881(16) 0.4236(11) 0.046(6) Uiso 1 1 d . . . . .
H70 H 0.672(2) 0.9430(16) 0.3936(11) 0.051(7) Uiso 1 1 d . . . . .
H71 H 0.345(2) 0.8510(15) 0.4095(11) 0.043(6) Uiso 1 1 d . . . . .
H72 H 0.4280(18) 0.9350(14) 0.2500(10) 0.035(5) Uiso 1 1 d . . . . .
H73 H 0.5491(15) 0.6895(12) 0.4141(8) 0.019(4) Uiso 1 1 d . . . . .
H74 H 0.483(2) 0.8446(16) 0.4987(11) 0.048(6) Uiso 1 1 d . . . . .
H75 H 0.551(2) 0.7685(15) 0.5216(11) 0.045(6) Uiso 1 1 d . . . . .
H76 H 0.618(2) 0.8331(16) 0.4777(11) 0.046(6) Uiso 1 1 d . . . . .
H77 H 0.391(2) 0.6445(16) 0.4713(11) 0.048(6) Uiso 1 1 d . . . . .
H78 H 0.319(2) 0.7178(16) 0.4493(11) 0.050(7) Uiso 1 1 d . . . . .
H79 H 0.345(2) 0.6265(16) 0.3979(12) 0.048(6) Uiso 1 1 d . . . . .
H80 H 0.6671(17) 0.8061(13) 0.2191(9) 0.027(5) Uiso 1 1 d . . . . .
H81 H 0.470(2) 0.8316(16) 0.1470(11) 0.044(6) Uiso 1 1 d . . . . .
H82 H 0.583(2) 0.7922(17) 0.1177(12) 0.056(7) Uiso 1 1 d . . . . .
H83 H 0.497(2) 0.7352(16) 0.1555(11) 0.045(6) Uiso 1 1 d . . . . .
H84 H 0.695(2) 0.9688(18) 0.2495(13) 0.060(8) Uiso 1 1 d . . . . .
H85 H 0.592(2) 0.9787(17) 0.2034(11) 0.053(7) Uiso 1 1 d . . . . .
H86 H 0.706(3) 0.9354(19) 0.1755(14) 0.072(9) Uiso 1 1 d . . . . .
C71A C 0.3410(3) -0.0250(3) -0.00174(15) 0.0442(10) Uani 0.506(4) 1 d G U P C 1
C72A C 0.3264(4) 0.0689(3) 0.00182(15) 0.0532(10) Uani 0.506(4) 1 d G U P C 1
H72A H 0.3274 0.0951 -0.0355 0.064 Uiso 0.506(4) 1 calc R U P C 1
C73A C 0.3103(6) 0.1246(2) 0.0599(2) 0.0588(10) Uani 0.506(4) 1 d G U P C 1
H73A H 0.3003 0.1888 0.0624 0.071 Uiso 0.506(4) 1 calc R U P C 1
C74A C 0.3088(6) 0.0862(3) 0.11452(15) 0.0539(10) Uani 0.506(4) 1 d G U P C 1
H74A H 0.2978 0.1243 0.1542 0.065 Uiso 0.506(4) 1 calc R U P C 1
C75A C 0.3234(5) -0.0077(3) 0.11096(15) 0.0570(10) Uani 0.506(4) 1 d G U P C 1
H75A H 0.3224 -0.0339 0.1483 0.068 Uiso 0.506(4) 1 calc R U P C 1
C76A C 0.3395(3) -0.06335(19) 0.0528(2) 0.0520(10) Uani 0.506(4) 1 d G U P C 1
H76A H 0.3495 -0.1276 0.0504 0.062 Uiso 0.506(4) 1 calc R U P C 1
C77A C 0.3628(5) -0.0844(4) -0.0639(2) 0.0627(13) Uani 0.506(4) 1 d . U P C 1
H77A H 0.3709 -0.1483 -0.0579 0.094 Uiso 0.506(4) 1 calc R U P C 1
H77B H 0.2965 -0.0847 -0.0942 0.094 Uiso 0.506(4) 1 calc R U P C 1
H77C H 0.4352 -0.0590 -0.0803 0.094 Uiso 0.506(4) 1 calc R U P C 1
C71B C 0.3255(3) 0.0187(3) -0.01885(14) 0.0475(10) Uani 0.494(4) 1 d G U P C 2
H71B H 0.3288 -0.0002 -0.0634 0.057 Uiso 0.494(4) 1 calc R U P C 2
C72B C 0.3119(4) 0.1111(3) 0.00679(18) 0.0557(11) Uani 0.494(4) 1 d G U P C 2
H72B H 0.3059 0.1553 -0.0202 0.067 Uiso 0.494(4) 1 calc R U P C 2
C73B C 0.3070(6) 0.1389(2) 0.0719(2) 0.0566(10) Uani 0.494(4) 1 d G U P C 2
H73B H 0.2977 0.2021 0.0895 0.068 Uiso 0.494(4) 1 calc R U P C 2
C74B C 0.3158(6) 0.0743(3) 0.11144(14) 0.0568(11) Uani 0.494(4) 1 d G U P C 2
H74B H 0.3125 0.0933 0.1560 0.068 Uiso 0.494(4) 1 calc R U P C 2
C75B C 0.3294(5) -0.0181(3) 0.08580(19) 0.0539(10) Uani 0.494(4) 1 d G U P C 2
H75B H 0.3354 -0.0623 0.1128 0.065 Uiso 0.494(4) 1 calc R U P C 2
C76B C 0.3343(4) -0.0459(2) 0.0207(2) 0.0485(10) Uani 0.494(4) 1 d G U P C 2
C77B C 0.3483(5) -0.1467(4) -0.0022(3) 0.0689(15) Uani 0.494(4) 1 d . U P C 2
H77D H 0.3508 -0.1590 -0.0485 0.103 Uiso 0.494(4) 1 calc R U P C 2
H77E H 0.4217 -0.1621 0.0165 0.103 Uiso 0.494(4) 1 calc R U P C 2
H77F H 0.2817 -0.1851 0.0104 0.103 Uiso 0.494(4) 1 calc R U P C 2

loop_
_atom_site_aniso_label
_atom_site_aniso_U_11
_atom_site_aniso_U_22
_atom_site_aniso_U_33
_atom_site_aniso_U_23
_atom_site_aniso_U_13
_atom_site_aniso_U_12
Ge 0.01612(8) 0.01780(8) 0.02089(9) 0.00282(6) 0.00136(6) 0.00311(5)
Si2 0.01335(18) 0.01626(18) 0.0189(2) 0.00113(15) -0.00035(15) 0.00191(14)
Si1 0.0205(2) 0.01639(18) 0.0173(2) 0.00194(15) -0.00110(15) 0.00406(15)
N1 0.0160(6) 0.0343(7) 0.0271(7) -0.0022(6) 0.0006(5) 0.0027(5)
N2 0.0214(7) 0.0279(7) 0.0299(8) 0.0001(6) 0.0067(6) 0.0001(5)
C1 0.0153(7) 0.0220(7) 0.0190(7) 0.0036(6) 0.0001(6) 0.0015(5)
C2 0.0185(7) 0.0189(7) 0.0187(7) 0.0048(5) -0.0025(6) 0.0016(5)
C3 0.0230(8) 0.0179(7) 0.0254(8) 0.0011(6) 0.0012(6) -0.0009(6)
C4 0.0278(9) 0.0290(8) 0.0265(9) 0.0009(7) 0.0005(7) -0.0037(7)
C5 0.0304(10) 0.0379(10) 0.0374(11) -0.0042(8) -0.0015(8) -0.0116(8)
C6 0.0418(11) 0.0370(10) 0.0451(12) -0.0020(9) 0.0115(9) -0.0191(9)
C7 0.0506(12) 0.0374(10) 0.0332(11) 0.0054(8) 0.0090(9) -0.0146(9)
C8 0.0371(10) 0.0287(9) 0.0270(9) 0.0034(7) 0.0002(8) -0.0073(7)
C9 0.0198(7) 0.0228(7) 0.0241(8) -0.0025(6) 0.0025(6) 0.0031(6)
C10 0.0169(8) 0.0441(10) 0.0341(10) -0.0088(8) 0.0014(7) 0.0007(7)
C11 0.0212(8) 0.0378(9) 0.0355(10) -0.0068(8) 0.0083(7) -0.0049(7)
C12 0.0207(8) 0.0456(10) 0.0283(9) 0.0046(8) -0.0010(7) 0.0106(7)
C13 0.0451(12) 0.0481(12) 0.0404(12) 0.0072(10) -0.0011(10) 0.0199(10)
C14 0.0285(10) 0.0671(15) 0.0310(11) -0.0047(10) -0.0036(8) 0.0140(10)
C15 0.0182(9) 0.0792(18) 0.0539(15) -0.0013(14) -0.0013(9) 0.0038(10)
C16 0.0306(11) 0.0677(17) 0.0497(15) -0.0003(12) 0.0145(10) -0.0147(10)
C17 0.0311(9) 0.0316(9) 0.0377(10) 0.0097(8) 0.0122(8) 0.0030(7)
C18 0.094(2) 0.0314(11) 0.0562(17) 0.0106(11) 0.0065(16) 0.0034(12)
C19 0.0580(16) 0.0539(15) 0.0390(13) 0.0015(11) -0.0040(11) 0.0147(12)
C20 0.0320(9) 0.0204(7) 0.0199(8) 0.0005(6) -0.0024(6) 0.0092(6)
C21 0.0377(9) 0.0274(8) 0.0207(8) -0.0002(6) 0.0007(7) 0.0138(7)
C22 0.0649(14) 0.0456(11) 0.0273(10) 0.0073(8) 0.0143(10) 0.0366(10)
C23 0.115(2) 0.0556(14) 0.0387(12) 0.0180(11) 0.0286(13) 0.0656(15)
C24 0.103(2) 0.0373(11) 0.0358(11) 0.0162(9) 0.0198(12) 0.0446(12)
C25 0.0482(11) 0.0255(8) 0.0234(8) 0.0037(7) 0.0013(8) 0.0161(7)
C26 0.0402(10) 0.0289(9) 0.0299(9) 0.0035(7) 0.0127(8) 0.0153(7)
C27 0.0443(12) 0.0440(12) 0.0395(12) -0.0075(10) 0.0116(10) 0.0056(9)
C28 0.0385(11) 0.0545(13) 0.0313(10) 0.0162(9) 0.0088(8) 0.0148(10)
C29A 0.027(2) 0.0208(18) 0.047(2) -0.0005(16) -0.0005(17) 0.0079(16)
C29B 0.0285(19) 0.0158(14) 0.0439(19) 0.0002(13) 0.0014(15) 0.0057(13)
C30 0.0525(14) 0.0484(13) 0.0698(16) -0.0177(12) -0.0236(12) 0.0294(11)
C31 0.0574(14) 0.0460(12) 0.0619(15) -0.0207(11) -0.0110(12) 0.0296(11)
C32 0.0492(11) 0.0214(8) 0.0321(10) 0.0084(7) 0.0020(8) 0.0111(7)
C33 0.0689(16) 0.0397(11) 0.0355(11) 0.0187(9) 0.0087(11) 0.0214(11)
C34 0.0610(15) 0.0281(10) 0.0580(15) 0.0031(10) -0.0025(12) 0.0050(9)
C35 0.0268(8) 0.0288(8) 0.0188(8) 0.0066(6) -0.0026(6) -0.0046(6)
C36 0.0429(11) 0.0386(10) 0.0233(9) 0.0006(8) 0.0002(8) -0.0089(8)
C37 0.0628(16) 0.0644(16) 0.0289(11) -0.0039(11) -0.0056(10) -0.0310(13)
C38 0.0576(16) 0.095(2) 0.0447(14) 0.0339(14) -0.0299(12) -0.0292(15)
C39 0.0470(13) 0.0730(17) 0.0612(16) 0.0396(14) -0.0273(12) -0.0123(12)
C40 0.0353(10) 0.0427(11) 0.0429(11) 0.0216(9) -0.0148(9) -0.0037(8)
C41 0.0150(7) 0.0227(7) 0.0204(7) 0.0008(6) 0.0009(6) 0.0030(5)
C42 0.0209(7) 0.0264(8) 0.0219(8) 0.0025(6) -0.0005(6) 0.0012(6)
C43 0.0236(8) 0.0337(9) 0.0213(8) 0.0046(7) -0.0009(6) 0.0034(6)
C44 0.0185(7) 0.0335(8) 0.0221(8) -0.0041(7) -0.0009(6) 0.0018(6)
C45 0.0227(8) 0.0267(8) 0.0287(9) -0.0023(7) -0.0018(7) -0.0035(6)
C46 0.0191(7) 0.0237(7) 0.0260(8) 0.0007(6) -0.0005(6) 0.0009(6)
C47 0.0396(10) 0.0304(9) 0.0290(9) 0.0107(7) -0.0111(8) -0.0069(7)
C48 0.087(2) 0.0295(11) 0.080(2) 0.0059(12) 0.0353(19) 0.0053(12)
C49 0.0447(13) 0.0450(12) 0.0589(15) 0.0222(11) 0.0090(11) -0.0042(10)
C50 0.0248(8) 0.0400(10) 0.0243(9) -0.0043(7) -0.0049(7) 0.0011(7)
C51 0.0236(9) 0.0566(13) 0.0329(11) 0.0013(9) -0.0044(8) 0.0030(8)
C52 0.0360(12) 0.0794(17) 0.0253(10) 0.0030(10) -0.0036(9) -0.0026(11)
C53 0.0285(9) 0.0234(8) 0.0335(10) 0.0044(7) -0.0062(7) -0.0052(6)
C54 0.0365(11) 0.0442(12) 0.0416(12) 0.0128(10) -0.0022(9) -0.0115(9)
C55 0.0459(12) 0.0243(9) 0.0525(13) 0.0034(9) -0.0095(10) 0.0012(8)
C56 0.0154(7) 0.0187(7) 0.0227(8) 0.0005(6) -0.0009(6) 0.0021(5)
C57 0.0200(7) 0.0258(7) 0.0226(8) -0.0005(6) 0.0007(6) 0.0064(6)
C58 0.0295(9) 0.0423(10) 0.0276(9) 0.0017(8) 0.0065(7) 0.0173(8)
C59 0.0347(10) 0.0410(10) 0.0330(10) 0.0005(8) 0.0011(8) 0.0235(8)
C60 0.0345(9) 0.0303(9) 0.0316(9) 0.0057(7) 0.0003(7) 0.0161(7)
C61 0.0217(7) 0.0210(7) 0.0254(8) 0.0016(6) -0.0004(6) 0.0058(6)
C62 0.0221(8) 0.0334(8) 0.0216(8) 0.0029(7) 0.0036(6) 0.0084(7)
C63 0.0455(12) 0.0428(11) 0.0248(9) -0.0030(8) -0.0004(8) 0.0110(9)
C64 0.0268(9) 0.0501(12) 0.0396(11) 0.0138(10) 0.0117(8) 0.0086(8)
C65 0.0603(15) 0.0714(16) 0.0437(13) 0.0035(11) 0.0038(11) 0.0504(13)
C66A 0.148(8) 0.129(7) 0.066(5) -0.055(4) -0.044(4) 0.124(6)
C66B 0.105(6) 0.090(6) 0.153(8) -0.074(5) -0.048(5) 0.073(5)
C67 0.0628(17) 0.093(2) 0.0673(17) 0.0172(15) 0.0064(14) 0.0538(16)
C68 0.0265(8) 0.0230(7) 0.0307(9) 0.0104(7) 0.0049(7) 0.0084(6)
C69 0.0419(11) 0.0411(11) 0.0303(10) 0.0102(8) 0.0028(8) 0.0128(9)
C70 0.0470(13) 0.0305(10) 0.0609(15) 0.0207(10) 0.0059(11) 0.0025(9)
C71A 0.0368(16) 0.0458(19) 0.047(2) 0.0048(17) -0.0052(16) 0.0015(15)
C72A 0.0537(17) 0.046(2) 0.0582(19) 0.0057(18) 0.0060(16) 0.0030(19)
C73A 0.0599(19) 0.0468(18) 0.067(2) 0.0030(18) 0.0143(19) 0.0013(17)
C74A 0.0493(18) 0.0485(18) 0.061(2) -0.0005(17) 0.0081(17) 0.0061(17)
C75A 0.0563(19) 0.0551(19) 0.057(2) -0.0008(19) 0.005(2) 0.0129(17)
C76A 0.0551(19) 0.0482(19) 0.052(2) 0.0070(18) -0.0006(19) 0.0105(17)
C77A 0.050(2) 0.076(3) 0.055(3) -0.003(2) -0.004(2) 0.002(2)
C71B 0.0443(18) 0.044(2) 0.052(2) 0.0075(18) -0.0020(17) -0.0009(18)
C72B 0.057(2) 0.044(2) 0.064(2) 0.003(2) 0.0085(19) 0.0033(19)
C73B 0.0561(19) 0.0483(19) 0.062(2) -0.0008(18) 0.0174(18) 0.0022(17)
C74B 0.0528(19) 0.0545(19) 0.060(2) 0.0030(18) 0.0079(18) 0.0010(18)
C75B 0.0534(17) 0.0487(18) 0.057(2) 0.0031(18) -0.0009(19) 0.0067(16)
C76B 0.0421(16) 0.0447(17) 0.056(2) 0.0025(17) -0.0112(18) 0.0075(15)
C77B 0.068(3) 0.051(3) 0.081(3) -0.006(2) -0.017(3) 0.009(2)

loop_
_atom_type_symbol
_atom_type_description
_atom_type_scat_dispersion_real
_atom_type_scat_dispersion_imag
_atom_type_scat_source
C C 0.0033 0.0016 'International Tables Vol C Tables 4.2.6.8 and 6.1.1.4'
H H 0.0000 0.0000 'International Tables Vol C Tables 4.2.6.8 and 6.1.1.4'
N N 0.0061 0.0033 'International Tables Vol C Tables 4.2.6.8 and 6.1.1.4'
Si Si 0.0817 0.0704 'International Tables Vol C Tables 4.2.6.8 and 6.1.1.4'
Ge Ge 0.1547 1.8001 'International Tables Vol C Tables 4.2.6.8 and 6.1.1.4'

loop_
_geom_angle_atom_site_label_1
_geom_angle_atom_site_label_2
_geom_angle_atom_site_label_3
_geom_angle
C9 Ge Si2 110.73(5)
C9 Ge Si1 114.43(4)
Si2 Ge Si1 92.337(14)
C1 Si2 C41 116.44(7)
C1 Si2 C56 99.38(6)
C41 Si2 C56 105.24(6)
C1 Si2 Ge 96.15(5)
C41 Si2 Ge 121.03(5)
C56 Si2 Ge 116.72(5)
C35 Si1 C20 102.80(7)
C35 Si1 C2 99.65(7)
C20 Si1 C2 122.91(7)
C35 Si1 Ge 103.43(5)
C20 Si1 Ge 125.15(5)
C2 Si1 Ge 98.72(5)
C9 N1 C10 110.41(15)
C9 N1 C12 123.23(14)
C10 N1 C12 126.29(15)
C9 N2 C11 110.25(15)
C9 N2 C17 123.38(14)
C11 N2 C17 126.34(15)
C2 C1 Si2 129.08(12)
C2 C1 H1 114.8(11)
Si2 C1 H1 115.4(11)
C1 C2 C3 114.61(13)
C1 C2 Si1 119.10(11)
C3 C2 Si1 125.80(11)
C4 C3 C8 117.37(15)
C4 C3 C2 123.26(15)
C8 C3 C2 119.28(14)
C5 C4 C3 120.86(17)
C5 C4 H2 121.0(13)
C3 C4 H2 118.2(13)
C6 C5 C4 120.79(19)
C6 C5 H3 121.7(14)
C4 C5 H3 117.4(15)
C7 C6 C5 119.26(18)
C7 C6 H4 121.6(15)
C5 C6 H4 119.1(15)
C6 C7 C8 120.25(19)
C6 C7 H5 119.8(15)
C8 C7 H5 120.0(15)
C7 C8 C3 121.45(18)
C7 C8 H6 119.0(13)
C3 C8 H6 119.6(13)
N1 C9 N2 105.08(13)
N1 C9 Ge 135.91(12)
N2 C9 Ge 118.80(11)
C11 C10 N1 107.05(15)
C11 C10 C15 126.9(2)
N1 C10 C15 126.0(2)
C10 C11 N2 107.20(15)
C10 C11 C16 127.2(2)
N2 C11 C16 125.6(2)
N1 C12 C14 110.75(17)
N1 C12 C13 112.02(16)
C14 C12 C13 112.94(17)
N1 C12 H7 104.2(12)
C14 C12 H7 108.6(12)
C13 C12 H7 107.8(12)
C12 C13 H8 108.2(15)
C12 C13 H9 111.9(16)
H8 C13 H9 108(2)
C12 C13 H10 112.3(14)
H8 C13 H10 108(2)
H9 C13 H10 109(2)
C12 C14 H11 109.7(16)
C12 C14 H12 111.7(16)
H11 C14 H12 105(2)
C12 C14 H13 110.2(16)
H11 C14 H13 109(2)
H12 C14 H13 111(2)
C10 C15 H14 113(2)
C10 C15 H15 114.9(19)
H14 C15 H15 99(3)
C10 C15 H16 111(3)
H14 C15 H16 119(3)
H15 C15 H16 98(3)
C11 C16 H17 113(3)
C11 C16 H18 111(2)
H17 C16 H18 90(3)
C11 C16 H19 113(2)
H17 C16 H19 120(3)
H18 C16 H19 107(3)
N2 C17 C19 112.72(16)
N2 C17 C18 111.95(19)
C19 C17 C18 112.7(2)
N2 C17 H20 104.0(12)
C19 C17 H20 107.8(13)
C18 C17 H20 107.0(12)
C17 C18 H21 107.2(17)
C17 C18 H22 113(2)
H21 C18 H22 106(3)
C17 C18 H23 113(2)
H21 C18 H23 111(3)
H22 C18 H23 107(3)
C17 C19 H24 110.7(17)
C17 C19 H25 110.7(19)
H24 C19 H25 108(2)
C17 C19 H26 112.3(18)
H24 C19 H26 107(2)
H25 C19 H26 109(2)
C25 C20 C21 116.89(14)
C25 C20 Si1 125.57(13)
C21 C20 Si1 117.36(11)
C22 C21 C20 120.21(16)
C22 C21 C26 115.22(16)
C20 C21 C26 124.55(14)
C23 C22 C21 122.7(2)
C23 C22 H32 120.1(13)
C21 C22 H32 117.2(13)
C24 C23 C22 117.14(18)
C24 C23 C29B 113.0(2)
C22 C23 C29B 128.2(2)
C24 C23 C29A 130.2(2)
C22 C23 C29A 110.6(2)
C23 C24 C25 123.12(19)
C23 C24 H33 120.7(16)
C25 C24 H33 116.0(16)
C24 C25 C20 119.91(18)
C24 C25 C32 117.13(17)
C20 C25 C32 122.79(15)
C28 C26 C21 111.70(16)
C28 C26 C27 109.13(17)
C21 C26 C27 112.03(17)
C28 C26 H34 107.8(12)
C21 C26 H34 108.1(12)
C27 C26 H34 107.9(12)
C26 C27 H35 112.6(15)
C26 C27 H36 111.2(13)
H35 C27 H36 108(2)
C26 C27 H37 111.9(15)
H35 C27 H37 105(2)
H36 C27 H37 108(2)
C26 C28 H38 109.7(14)
C26 C28 H39 112.4(15)
H38 C28 H39 109(2)
C26 C28 H40 109.4(14)
H38 C28 H40 108.2(19)
H39 C28 H40 108.3(19)
C30 C29A C31 118.8(3)
C30 C29A C23 113.4(3)
C31 C29A C23 105.7(3)
C30 C29A H29A 106.1
C31 C29A H29A 106.1
C23 C29A H29A 106.1
C31 C29B C30 115.9(3)
C31 C29B C23 114.5(2)
C30 C29B C23 105.9(2)
C31 C29B H29B 106.6
C30 C29B H29B 106.6
C23 C29B H29B 106.6
C29A C30 H30A 109.5
C29A C30 H30B 109.5
H30A C30 H30B 109.5
C29A C30 H30C 109.5
H30A C30 H30C 109.5
H30B C30 H30C 109.5
C29B C30 H30D 109.5
C29B C30 H30E 109.5
H30D C30 H30E 109.5
C29B C30 H30F 109.5
H30D C30 H30F 109.5
H30E C30 H30F 109.5
C29A C31 H31A 109.5
C29A C31 H31B 109.5
H31A C31 H31B 109.5
C29A C31 H31C 109.5
H31A C31 H31C 109.5
H31B C31 H31C 109.5
C29B C31 H31D 109.5
C29B C31 H31E 109.5
H31D C31 H31E 109.5
C29B C31 H31F 109.5
H31D C31 H31F 109.5
H31E C31 H31F 109.5
C25 C32 C34 109.58(18)
C25 C32 C33 113.77(17)
C34 C32 C33 110.36(18)
C25 C32 H41 108.7(12)
C34 C32 H41 108.3(12)
C33 C32 H41 105.9(12)
C32 C33 H42 111.9(14)
C32 C33 H43 109.0(14)
H42 C33 H43 110(2)
C32 C33 H44 110.4(14)
H42 C33 H44 106(2)
H43 C33 H44 110.1(19)
C32 C34 H45 109.1(16)
C32 C34 H46 107.4(16)
H45 C34 H46 108(2)
C32 C34 H47 110.8(14)
H45 C34 H47 113(2)
H46 C34 H47 108(2)
C36 C35 C40 116.96(17)
C36 C35 Si1 124.04(14)
C40 C35 Si1 118.55(14)
C35 C36 C37 120.5(2)
C35 C36 H27 119.0(12)
C37 C36 H27 120.5(12)
C38 C37 C36 121.1(2)
C38 C37 H28 128(2)
C36 C37 H28 111(2)
C39 C38 C37 119.4(2)
C39 C38 H29 117.8(19)
C37 C38 H29 122.8(19)
C38 C39 C40 120.1(2)
C38 C39 H30 120.7(17)
C40 C39 H30 119.2(17)
C39 C40 C35 121.9(2)
C39 C40 H31 118.6(13)
C35 C40 H31 119.5(13)
C42 C41 C46 116.84(14)
C42 C41 Si2 126.28(11)
C46 C41 Si2 116.87(11)
C43 C42 C41 120.46(15)
C43 C42 C47 116.52(15)
C41 C42 C47 123.01(14)
C44 C43 C42 122.41(16)
C44 C43 H48 119.9(12)
C42 C43 H48 117.7(12)
C45 C44 C43 117.14(15)
C45 C44 C50 119.66(15)
C43 C44 C50 123.10(16)
C44 C45 C46 122.77(15)
C44 C45 H49 118.8(13)
C46 C45 H49 118.4(13)
C45 C46 C41 120.35(15)
C45 C46 C53 116.21(14)
C41 C46 C53 123.43(14)
C48 C47 C49 109.46(19)
C48 C47 C42 112.89(18)
C49 C47 C42 112.55(17)
C48 C47 H50 107.2(14)
C49 C47 H50 105.2(14)
C42 C47 H50 109.1(14)
C47 C48 H51 112.8(15)
C47 C48 H52 109.2(15)
H51 C48 H52 109(2)
C47 C48 H53 114(2)
H51 C48 H53 99(3)
H52 C48 H53 112(3)
C47 C49 H54 105.8(15)
C47 C49 H55 108.8(15)
H54 C49 H55 103(2)
C47 C49 H56 112.7(17)
H54 C49 H56 113(2)
H55 C49 H56 113(2)
C52 C50 C44 114.23(16)
C52 C50 C51 111.42(17)
C44 C50 C51 109.48(15)
C52 C50 H57 104.5(12)
C44 C50 H57 109.1(12)
C51 C50 H57 107.8(12)
C50 C51 H58 111.9(13)
C50 C51 H59 110.4(14)
H58 C51 H59 108.3(19)
C50 C51 H60 108.0(14)
H58 C51 H60 108.3(19)
H59 C51 H60 109.9(19)
C50 C52 H61 109.1(14)
C50 C52 H62 110.2(16)
H61 C52 H62 109(2)
C50 C52 H63 108.3(14)
H61 C52 H63 105.8(19)
H62 C52 H63 114(2)
C46 C53 C54 111.97(15)
C46 C53 C55 110.80(16)
C54 C53 C55 110.81(16)
C46 C53 H64 107.5(11)
C54 C53 H64 109.0(11)
C55 C53 H64 106.5(11)
C53 C54 H65 111.2(13)
C53 C54 H66 111.0(14)
H65 C54 H66 105.1(19)
C53 C54 H67 111.7(15)
H65 C54 H67 108.6(19)
H66 C54 H67 109.0(19)
C53 C55 H68 110.4(15)
C53 C55 H69 108.9(13)
H68 C55 H69 112.1(19)
C53 C55 H70 112.0(13)
H68 C55 H70 105(2)
H69 C55 H70 108.0(19)
C57 C56 C61 116.35(13)
C57 C56 Si2 117.56(11)
C61 C56 Si2 126.05(11)
C58 C57 C56 120.69(15)
C58 C57 C62 115.32(15)
C56 C57 C62 123.94(13)
C59 C58 C57 122.59(17)
C59 C58 H71 117.9(14)
C57 C58 H71 119.5(14)
C60 C59 C58 117.14(15)
C60 C59 C65 122.47(18)
C58 C59 C65 120.30(18)
C59 C60 C61 122.79(16)
C59 C60 H72 117.0(12)
C61 C60 H72 120.2(12)
C60 C61 C56 120.38(15)
C60 C61 C68 115.22(14)
C56 C61 C68 124.40(13)
C57 C62 C63 110.63(15)
C57 C62 C64 112.76(14)
C63 C62 C64 110.53(16)
C57 C62 H73 107.7(10)
C63 C62 H73 107.0(10)
C64 C62 H73 107.9(10)
C62 C63 H74 109.7(14)
C62 C63 H75 112.0(13)
H74 C63 H75 104.5(19)
C62 C63 H76 110.2(13)
H74 C63 H76 112.7(19)
H75 C63 H76 107.7(19)
C62 C64 H77 109.6(14)
C62 C64 H78 110.9(15)
H77 C64 H78 108(2)
C62 C64 H79 112.1(13)
H77 C64 H79 105.7(18)
H78 C64 H79 110.2(19)
C66A C65 C67 126.9(4)
C66A C65 C59 114.8(3)
C67 C65 C59 115.29(19)
C67 C65 C66B 99.4(5)
C59 C65 C66B 106.3(3)
C66A C65 H65A 95.8
C67 C65 H65A 95.8
C59 C65 H65A 95.8
C67 C65 H65B 111.7
C59 C65 H65B 111.7
C66B C65 H65B 111.7
C65 C66A H66A 109.5
C65 C66A H66B 109.5
H66A C66A H66B 109.5
C65 C66A H66C 109.5
H66A C66A H66C 109.5
H66B C66A H66C 109.5
C65 C66B H66D 109.5
C65 C66B H66E 109.5
H66D C66B H66E 109.5
C65 C66B H66F 109.5
H66D C66B H66F 109.5
H66E C66B H66F 109.5
C65 C67 H67A 109.5
C65 C67 H67B 109.5
H67A C67 H67B 109.5
C65 C67 H67C 109.5
H67A C67 H67C 109.5
H67B C67 H67C 109.5
C69 C68 C61 111.60(15)
C69 C68 C70 109.71(16)
C61 C68 C70 113.06(16)
C69 C68 H80 109.0(12)
C61 C68 H80 106.9(12)
C70 C68 H80 106.3(12)
C68 C69 H81 110.3(14)
C68 C69 H82 110.2(15)
H81 C69 H82 109.0(19)
C68 C69 H83 111.5(14)
H81 C69 H83 106.6(19)
H82 C69 H83 109(2)
C68 C70 H84 111.3(15)
C68 C70 H85 112.7(14)
H84 C70 H85 107(2)
C68 C70 H86 108.0(16)
H84 C70 H86 110(2)
H85 C70 H86 108(2)
C72A C71A C76A 120.0
C72A C71A C77A 120.1(4)
C76A C71A C77A 119.8(4)
C73A C72A C71A 120.0
C73A C72A H72A 120.0
C71A C72A H72A 120.0
C72A C73A C74A 120.0
C72A C73A H73A 120.0
C74A C73A H73A 120.0
C75A C74A C73A 120.0
C75A C74A H74A 120.0
C73A C74A H74A 120.0
C74A C75A C76A 120.0
C74A C75A H75A 120.0
C76A C75A H75A 120.0
C75A C76A C71A 120.0
C75A C76A H76A 120.0
C71A C76A H76A 120.0
C71A C77A H77A 109.5
C71A C77A H77B 109.5
H77A C77A H77B 109.5
C71A C77A H77C 109.5
H77A C77A H77C 109.5
H77B C77A H77C 109.5
C72B C71B C76B 120.0
C72B C71B H71B 120.0
C76B C71B H71B 120.0
C71B C72B C73B 120.0
C71B C72B H72B 120.0
C73B C72B H72B 120.0
C74B C73B C72B 120.0
C74B C73B H73B 120.0
C72B C73B H73B 120.0
C73B C74B C75B 120.0
C73B C74B H74B 120.0
C75B C74B H74B 120.0
C76B C75B C74B 120.0
C76B C75B H75B 120.0
C74B C75B H75B 120.0
C75B C76B C71B 120.0
C75B C76B C77B 115.9(4)
C71B C76B C77B 124.1(4)
C76B C77B H77D 109.5
C76B C77B H77E 109.5
H77D C77B H77E 109.5
C76B C77B H77F 109.5
H77D C77B H77F 109.5
H77E C77B H77F 109.5

loop_
_geom_bond_atom_site_label_1
_geom_bond_atom_site_label_2
_geom_bond_distance
Ge C9 2.0496(16)
Ge Si2 2.4189(4)
Ge Si1 2.4236(4)
Si2 C1 1.8923(15)
Si2 C41 1.9287(16)
Si2 C56 1.9476(15)
Si1 C35 1.9025(16)
Si1 C20 1.9304(15)
Si1 C2 1.9312(16)
N1 C9 1.360(2)
N1 C10 1.394(2)
N1 C12 1.481(2)
N2 C9 1.366(2)
N2 C11 1.391(2)
N2 C17 1.485(2)
C1 C2 1.354(2)
C1 H1 0.947(19)
C2 C3 1.507(2)
C3 C4 1.396(2)
C3 C8 1.400(2)
C4 C5 1.391(2)
C4 H2 0.91(2)
C5 C6 1.381(3)
C5 H3 0.95(2)
C6 C7 1.379(3)
C6 H4 0.93(2)
C7 C8 1.389(3)
C7 H5 0.96(3)
C8 H6 0.90(2)
C10 C11 1.343(3)
C10 C15 1.505(3)
C11 C16 1.500(3)
C12 C14 1.520(3)
C12 C13 1.522(3)
C12 H7 0.96(2)
C13 H8 0.97(3)
C13 H9 0.95(3)
C13 H10 1.00(3)
C14 H11 0.93(3)
C14 H12 0.96(3)
C14 H13 0.96(3)
C15 H14 0.97(4)
C15 H15 0.95(3)
C15 H16 0.81(4)
C16 H17 0.88(4)
C16 H18 0.92(4)
C16 H19 0.91(4)
C17 C19 1.509(3)
C17 C18 1.512(3)
C17 H20 0.94(2)
C18 H21 0.95(3)
C18 H22 0.97(4)
C18 H23 0.95(4)
C19 H24 0.96(3)
C19 H25 0.92(3)
C19 H26 0.92(3)
C20 C25 1.420(2)
C20 C21 1.421(2)
C21 C22 1.395(2)
C21 C26 1.527(2)
C22 C23 1.376(3)
C22 H32 0.89(2)
C23 C24 1.376(3)
C23 C29B 1.562(3)
C23 C29A 1.597(4)
C24 C25 1.394(2)
C24 H33 0.92(3)
C25 C32 1.510(3)
C26 C28 1.525(3)
C26 C27 1.531(3)
C26 H34 0.96(2)
C27 H35 0.95(3)
C27 H36 0.96(2)
C27 H37 0.99(3)
C28 H38 0.96(2)
C28 H39 0.97(3)
C28 H40 0.99(2)
C29A C30 1.369(4)
C29A C31 1.550(4)
C29A H29A 1.0000
C29B C31 1.417(4)
C29B C30 1.547(4)
C29B H29B 1.0000
C30 H30A 0.9800
C30 H30B 0.9800
C30 H30C 0.9800
C30 H30D 0.9800
C30 H30E 0.9800
C30 H30F 0.9800
C31 H31A 0.9800
C31 H31B 0.9800
C31 H31C 0.9800
C31 H31D 0.9800
C31 H31E 0.9800
C31 H31F 0.9800
C32 C34 1.532(3)
C32 C33 1.536(3)
C32 H41 0.94(2)
C33 H42 1.01(3)
C33 H43 0.99(2)
C33 H44 0.98(2)
C34 H45 1.00(3)
C34 H46 1.00(3)
C34 H47 0.99(3)
C35 C36 1.392(3)
C35 C40 1.402(3)
C36 C37 1.396(3)
C36 H27 0.917(19)
C37 C38 1.373(4)
C37 H28 0.82(3)
C38 C39 1.368(4)
C38 H29 0.95(3)
C39 C40 1.385(3)
C39 H30 1.03(3)
C40 H31 1.00(2)
C41 C42 1.417(2)
C41 C46 1.423(2)
C42 C43 1.397(2)
C42 C47 1.526(2)
C43 C44 1.389(2)
C43 H48 0.945(19)
C44 C45 1.380(2)
C44 C50 1.521(2)
C45 C46 1.393(2)
C45 H49 0.95(2)
C46 C53 1.525(2)
C47 C48 1.507(3)
C47 C49 1.524(3)
C47 H50 0.96(2)
C48 H51 0.94(2)
C48 H52 0.99(3)
C48 H53 0.94(4)
C49 H54 0.95(2)
C49 H55 1.01(3)
C49 H56 1.02(3)
C50 C52 1.512(3)
C50 C51 1.524(3)
C50 H57 1.02(2)
C51 H58 1.00(2)
C51 H59 1.01(2)
C51 H60 0.96(2)
C52 H61 1.01(3)
C52 H62 1.00(3)
C52 H63 1.04(3)
C53 C54 1.528(3)
C53 C55 1.532(3)
C53 H64 0.97(2)
C54 H65 0.94(2)
C54 H66 0.98(3)
C54 H67 0.97(3)
C55 H68 1.01(3)
C55 H69 0.98(2)
C55 H70 1.02(3)
C56 C57 1.422(2)
C56 C61 1.424(2)
C57 C58 1.397(2)
C57 C62 1.528(2)
C58 C59 1.385(3)
C58 H71 0.91(2)
C59 C60 1.378(3)
C59 C65 1.522(2)
C60 C61 1.402(2)
C60 H72 0.97(2)
C61 C68 1.521(2)
C62 C63 1.532(3)
C62 C64 1.536(3)
C62 H73 0.964(17)
C63 H74 0.97(2)
C63 H75 1.00(2)
C63 H76 1.00(2)
C64 H77 0.97(2)
C64 H78 0.93(2)
C64 H79 1.05(2)
C65 C66A 1.426(6)
C65 C67 1.466(3)
C65 C66B 1.563(9)
C65 H65A 1.0000
C65 H65B 1.0000
C66A H66A 0.9800
C66A H66B 0.9800
C66A H66C 0.9800
C66B H66D 0.9800
C66B H66E 0.9800
C66B H66F 0.9800
C67 H67A 0.9800
C67 H67B 0.9800
C67 H67C 0.9800
C68 C69 1.520(3)
C68 C70 1.534(3)
C68 H80 0.934(19)
C69 H81 0.94(2)
C69 H82 0.98(3)
C69 H83 0.95(2)
C70 H84 0.95(3)
C70 H85 0.97(3)
C70 H86 0.99(3)
C71A C72A 1.3900
C71A C76A 1.3900
C71A C77A 1.498(6)
C72A C73A 1.3900
C72A H72A 0.9500
C73A C74A 1.3900
C73A H73A 0.9500
C74A C75A 1.3900
C74A H74A 0.9500
C75A C76A 1.3900
C75A H75A 0.9500
C76A H76A 0.9500
C77A H77A 0.9800
C77A H77B 0.9800
C77A H77C 0.9800
C71B C72B 1.3900
C71B C76B 1.3900
C71B H71B 0.9500
C72B C73B 1.3900
C72B H72B 0.9500
C73B C74B 1.3900
C73B H73B 0.9500
C74B C75B 1.3900
C74B H74B 0.9500
C75B C76B 1.3900
C75B H75B 0.9500
C76B C77B 1.494(6)
C77B H77D 0.9800
C77B H77E 0.9800
C77B H77F 0.9800
